data_7128423
loop_
_publ_author_name
'Berdiell, Izar Capel'
'Kulmaczewski, Rafal'
'Shahid, Namrah'
'Cespedes, Oscar'
'Halcrow, Malcolm A.'

_publ_section_title
;
 The number and shape of lattice solvent molecules controls spin-crossover
 in an isomorphous series of crystalline solvate salts.
;
_journal_issue 53
_journal_name_full 'Chemical communications (Cambridge, England)'
_journal_page_first 6566
_journal_page_last 6569
_journal_paper_doi 10.1039/d1cc02624k
_journal_volume 57
_journal_year 2021
_chemical_formula_moiety 'C26 H24 Fe N12 O2, 2(B F4), C2 H3 N'
_chemical_formula_sum 'C28 H27 B2 F8 Fe N13 O2'
_chemical_formula_weight 807.09
_chemical_name_systematic
;
Bis-[N-(2,6-di{pyrazol-1-yl}pyrid-4-yl)acetamide]iron(II)
ditetrafluoroborate acetonitrile solvate
;
_space_group_crystal_system triclinic
_space_group_IT_number 2
_space_group_name_Hall '-P 1'
_space_group_name_H-M_alt 'P -1'
_atom_sites_solution_hydrogens geom
_audit_creation_date 2020-07-20
_audit_creation_method
;
Olex2 1.3
(compiled 2020.06.28 svn.raecde09e for OlexSys, GUI svn.r6132)
;
_cell_angle_alpha 83.354(5)
_cell_angle_beta 79.986(4)
_cell_angle_gamma 80.831(4)
_cell_formula_units_Z 2
_cell_length_a 8.2279(3)
_cell_length_b 12.5396(6)
_cell_length_c 17.5742(11)
_cell_measurement_reflns_used 6502
_cell_measurement_temperature 200(2)
_cell_measurement_theta_max 73.47
_cell_measurement_theta_min 4.19
_cell_volume 1755.53(16)
_computing_cell_refinement 'CrysAlisPro, Agilent Technologies'
_computing_data_collection 'CrysAlisPro, Agilent Technologies'
_computing_data_reduction 'CrysAlisPro, Agilent Technologies'
_computing_molecular_graphics 'XSEED (Barbour, 2001)'
_computing_publication_material 'Olex2 1.3 (Dolomanov et al., 2009)'
_computing_structure_refinement 'SHELXL 2018/3 (Sheldrick, 2015)'
_computing_structure_solution 'SHELXS (Sheldrick, 2015)'
_diffrn_ambient_environment N~2~
_diffrn_ambient_temperature 200(2)
_diffrn_detector 'CCD plate'
_diffrn_detector_area_resol_mean 5.3095
_diffrn_measured_fraction_theta_full 0.948
_diffrn_measured_fraction_theta_max 0.934
_diffrn_measurement_device_type 'SuperNova, Dual, Cu at zero, Atlas'
_diffrn_measurement_method '\w scans'
_diffrn_radiation_monochromator mirror
_diffrn_radiation_probe x-ray
_diffrn_radiation_type CuK\a
_diffrn_radiation_wavelength 1.54184
_diffrn_reflns_av_unetI/netI 0.0416
_diffrn_reflns_Laue_measured_fraction_full 0.948
_diffrn_reflns_Laue_measured_fraction_max 0.934
_diffrn_reflns_limit_h_max 9
_diffrn_reflns_limit_h_min -9
_diffrn_reflns_limit_k_max 15
_diffrn_reflns_limit_k_min -15
_diffrn_reflns_limit_l_max 21
_diffrn_reflns_limit_l_min 0
_diffrn_reflns_number 6607
_diffrn_reflns_point_group_measured_fraction_full 0.948
_diffrn_reflns_point_group_measured_fraction_max 0.934
_diffrn_reflns_theta_full 72.000
_diffrn_reflns_theta_max 73.574
_diffrn_reflns_theta_min 3.585
_diffrn_source 'micro-focus sealed X-ray tube'
_diffrn_source_type 'SuperNova (Cu) X-ray Source'
_exptl_absorpt_coefficient_mu 4.268
_exptl_absorpt_correction_T_max 1.000
_exptl_absorpt_correction_T_min 0.837
_exptl_absorpt_correction_type multi-scan
_exptl_absorpt_process_details
;
CrysAlisPro, Agilent Technologies,
Version 1.171.36.24 (release 03-12-2012 CrysAlis171 .NET)
Empirical absorption correction using spherical harmonics,
 implemented in SCALE3 ABSPACK scaling algorithm.
;
_exptl_crystal_colour yellow
_exptl_crystal_density_diffrn 1.527
_exptl_crystal_description plate
_exptl_crystal_F_000 820
_exptl_crystal_size_max 0.35
_exptl_crystal_size_mid 0.30
_exptl_crystal_size_min 0.05
_refine_diff_density_max 0.750
_refine_diff_density_min -0.558
_refine_diff_density_rms 0.086
_refine_ls_extinction_method none
_refine_ls_goodness_of_fit_ref 1.093
_refine_ls_hydrogen_treatment constr
_refine_ls_matrix_type full
_refine_ls_number_parameters 514
_refine_ls_number_reflns 6607
_refine_ls_number_restraints 64
_refine_ls_restrained_S_all 1.103
_refine_ls_R_factor_all 0.0771
_refine_ls_R_factor_gt 0.0702
_refine_ls_shift/su_max 0.000
_refine_ls_shift/su_mean 0.000
_refine_ls_structure_factor_coef Fsqd
_refine_ls_weighting_details 'w=1/[\s^2^(Fo^2^)+(0.0916P)^2^+2.4776P] where P=(Fo^2^+2Fc^2^)/3'
_refine_ls_weighting_scheme calc
_refine_ls_wR_factor_gt 0.2060
_refine_ls_wR_factor_ref 0.2112
_reflns_Friedel_coverage 0.000
_reflns_number_gt 5861
_reflns_number_total 6607
_reflns_threshold_expression 'I > 2\s(I)'
_cod_data_source_file d1cc02624k7.cif
_cod_data_source_block 80-acnhs
_cod_depositor_comments 'Adding full bibliography for 7128414--7128431.cif.'
_cod_original_cell_volume 1755.54(16)
_cod_database_code 7128423
_shelx_shelxl_version_number 2018/3
_shelx_space_group_comment
;
The symmetry employed for this shelxl refinement is uniquely defined
by the following loop, which should always be used as a source of
symmetry information in preference to the above space-group names.
They are only intended as comments.
;
_olex2_refinement_description
;
1. Twinned data refinement
 Scales: 0.603(4)
 0.397(4)
2. Fixed Uiso
 At 1.2 times of:
  All C(H) groups, All N(H) groups
 At 1.5 times of:
  All C(H,H,H) groups
3. Restrained distances
 N14-C15A = N14-C15B
 1.32 with sigma of 0.01
 C15A-C16A = C15B-C16B
 1.39 with sigma of 0.01
 C16A-C17A = C16B-C17B
 1.37 with sigma of 0.01
 N13-C17A = N13-C17B
 1.36 with sigma of 0.01
 B42-F43A = B42-F44A = B42-F45A = B42-F46A
 1.39265 with sigma of 0.02
 B42-F43B = B42-F44B = B42-F45B = B42-F46B
 1.39265 with sigma of 0.02
 F43A-F44A = F43A-F45A = F43A-F46A = F44A-F45A = F44A-F46A = F45A-F46A
 2.274197 with sigma of 0.02
 F43B-F44B = F43B-F45B = F43B-F46B = F44B-F45B = F44B-F46B = F45B-F46B
 2.274197 with sigma of 0.02
 B47A-F48A = B47A-F49A = B47A-F50A = B47A-F51A
 1.39265 with sigma of 0.02
 B47B-F48B = B47B-F49B = B47B-F50B = B47B-F51B
 1.39265 with sigma of 0.02
 B47B-F48C = B47B-F49C = B47B-F50C = B47B-F51C
 1.39265 with sigma of 0.02
 F48A-F49A = F48A-F50A = F48A-F51A = F49A-F50A = F49A-F51A = F50A-F51A
 2.274197 with sigma of 0.02
 F48B-F49B = F48B-F50B = F48B-F51B = F49B-F50B = F49B-F51B = F50B-F51B
 2.274197 with sigma of 0.02
 F48C-F49C = F48C-F50C = F48C-F51C = F49C-F50C = F49C-F51C = F50C-F51C
 2.274197 with sigma of 0.02
 C52A-C53A = C52B-C53B
 1.48 with sigma of 0.02
 C53A-N54A = C53B-N54B
 1.15 with sigma of 0.02
 C52A-N54A = C52B-N54B
 2.63 with sigma of 0.02
4. Others
 1(DFIX)=1(DFIX)=1(DFIX)=1(DFIX)=1(DFIX)=FVAR(1)
 1(DFIX)=1(DFIX)=1(DFIX)=1(DFIX)=1(DFIX)=1.633*FVAR(2)
 Fixed Sof: C15A(0.5) H15A(0.5) C16A(0.5) H16A(0.5) C17A(0.5) H17A(0.5)
 C15B(0.5) H15B(0.5) C16B(0.5) H16B(0.5) C17B(0.5) H17B(0.5) F43A(0.67)
 F44A(0.67) F45A(0.67) F46A(0.67) F43B(0.33) F44B(0.33) F45B(0.33) F46B(0.33)
 B47A(0.5) F48A(0.5) F49A(0.5) F50A(0.5) F51A(0.5) B47B(0.5) F48B(0.2)
 F49B(0.2) F50B(0.2) F51B(0.2) F48C(0.3) F49C(0.3) F50C(0.3) F51C(0.3)
 C52A(0.5) H52A(0.5) H52B(0.5) H52C(0.5) C53A(0.5) N54A(0.5) C52B(0.5)
 H52D(0.5) H52E(0.5) H52F(0.5) C53B(0.5) N54B(0.5)
5.a Aromatic/amide H refined with riding coordinates:
 C4(H4), C6(H6), C10(H10), C11(H11), C12(H12), C15A(H15A), C16A(H16A),
 C17A(H17A), C15B(H15B), C16B(H16B), C17B(H17B), N18(H18), C24(H24), C26(H26),
 C30(H30), C31(H31), C32(H32), C35(H35), C36(H36), C37(H37), N38(H38)
5.b Idealised Me refined as rotating group:
 C21(H21A,H21B,H21C), C41(H41A,H41B,H41C), C52A(H52A,H52B,H52C), C52B(H52D,
 H52E,H52F)
;
_olex2_submission_special_instructions 'No special instructions were received'

loop_
_space_group_symop_operation_xyz
'x, y, z'
'-x, -y, -z'

loop_
_atom_site_label
_atom_site_type_symbol
_atom_site_fract_x
_atom_site_fract_y
_atom_site_fract_z
_atom_site_U_iso_or_equiv
_atom_site_adp_type
_atom_site_occupancy
_atom_site_site_symmetry_order
_atom_site_calc_flag
_atom_site_refinement_flags_posn
_atom_site_refinement_flags_adp
_atom_site_refinement_flags_occupancy
_atom_site_disorder_assembly
_atom_site_disorder_group
Fe1 Fe 0.78354(9) 0.26215(6) 0.73252(4) 0.0356(2) Uani 1 1 d . . . . .
N2 N 0.8170(4) 0.1156(3) 0.67983(19) 0.0301(7) Uani 1 1 d . . . . .
C3 C 0.7890(5) 0.1133(3) 0.6075(2) 0.0296(8) Uani 1 1 d . . . . .
C4 C 0.8076(6) 0.0208(3) 0.5709(2) 0.0345(9) Uani 1 1 d . . . . .
H4 H 0.789283 0.023373 0.518802 0.041 Uiso 1 1 calc R U . . .
C5 C 0.8543(6) -0.0776(3) 0.6126(3) 0.0363(9) Uani 1 1 d . . . . .
C6 C 0.8845(6) -0.0780(4) 0.6890(3) 0.0390(10) Uani 1 1 d . . . . .
H6 H 0.917709 -0.143467 0.718817 0.047 Uiso 1 1 calc R U . . .
C7 C 0.8635(5) 0.0207(4) 0.7181(2) 0.0345(9) Uani 1 1 d . . . . .
N8 N 0.7363(5) 0.2175(3) 0.5727(2) 0.0323(7) Uani 1 1 d . . . . .
N9 N 0.7227(5) 0.3047(3) 0.6151(2) 0.0364(8) Uani 1 1 d . . . . .
C10 C 0.6661(6) 0.3888(4) 0.5698(3) 0.0442(11) Uani 1 1 d . . . . .
H10 H 0.644673 0.461444 0.583394 0.053 Uiso 1 1 calc R U . . .
C11 C 0.6417(7) 0.3573(4) 0.4991(3) 0.0519(13) Uani 1 1 d . . . . .
H11 H 0.601976 0.402944 0.457238 0.062 Uiso 1 1 calc R U . . .
C12 C 0.6868(7) 0.2482(4) 0.5030(3) 0.0439(11) Uani 1 1 d . . . . .
H12 H 0.684123 0.202056 0.464077 0.053 Uiso 1 1 calc R U . . .
N13 N 0.8876(5) 0.0320(3) 0.7940(2) 0.0423(9) Uani 1 1 d D . . . .
N14 N 0.8577(5) 0.1335(4) 0.8194(2) 0.0443(9) Uani 1 1 d D . . . .
C15A C 0.8558(14) 0.1321(8) 0.8948(4) 0.038(2) Uiso 0.5 1 d D . P A 1
H15A H 0.840042 0.192852 0.924339 0.045 Uiso 0.5 1 calc R U P A 1
C16A C 0.8822(14) 0.0218(7) 0.9222(5) 0.045(2) Uiso 0.5 1 d D . P A 1
H16A H 0.889027 -0.007248 0.974138 0.054 Uiso 0.5 1 calc R U P A 1
C17A C 0.8961(14) -0.0354(7) 0.8591(4) 0.040(2) Uiso 0.5 1 d D . P A 1
H17A H 0.909901 -0.112244 0.860938 0.048 Uiso 0.5 1 calc R U P A 1
C15B C 0.9013(15) 0.1033(8) 0.8896(5) 0.047(3) Uiso 0.5 1 d D . P A 2
H15B H 0.892558 0.154617 0.926390 0.056 Uiso 0.5 1 calc R U P A 2
C16B C 0.9596(16) -0.0054(8) 0.9066(6) 0.057(3) Uiso 0.5 1 d D . P A 2
H16B H 0.993758 -0.038989 0.953673 0.068 Uiso 0.5 1 calc R U P A 2
C17B C 0.9571(14) -0.0532(7) 0.8414(5) 0.043(2) Uiso 0.5 1 d D . P A 2
H17B H 0.993816 -0.126548 0.830790 0.051 Uiso 0.5 1 calc R U P A 2
N18 N 0.8673(6) -0.1712(3) 0.5755(2) 0.0458(10) Uani 1 1 d . . . . .
H18 H 0.843805 -0.161791 0.527963 0.055 Uiso 1 1 calc R U . . .
C19 C 0.9123(8) -0.2763(4) 0.6036(4) 0.0536(13) Uani 1 1 d . . . . .
O20 O 0.9536(8) -0.3013(3) 0.6665(3) 0.0853(16) Uani 1 1 d . . . . .
C21 C 0.9048(9) -0.3589(4) 0.5491(4) 0.0674(17) Uani 1 1 d . . . . .
H21A H 0.788851 -0.357933 0.542317 0.101 Uiso 1 1 calc R U . . .
H21B H 0.948670 -0.431172 0.570812 0.101 Uiso 1 1 calc R U . . .
H21C H 0.972002 -0.341369 0.498801 0.101 Uiso 1 1 calc R U . . .
N22 N 0.7121(5) 0.3960(3) 0.8009(2) 0.0342(7) Uani 1 1 d . . . . .
C23 C 0.8155(5) 0.4683(4) 0.8012(2) 0.0347(9) Uani 1 1 d . . . . .
C24 C 0.7759(6) 0.5597(4) 0.8403(3) 0.0386(9) Uani 1 1 d . . . . .
H24 H 0.853376 0.608928 0.838526 0.046 Uiso 1 1 calc R U . . .
C25 C 0.6159(6) 0.5766(4) 0.8830(3) 0.0410(10) Uani 1 1 d . . . . .
C26 C 0.5063(6) 0.5015(4) 0.8861(3) 0.0382(9) Uani 1 1 d . . . . .
H26 H 0.398187 0.510547 0.916230 0.046 Uiso 1 1 calc R U . . .
C27 C 0.5620(5) 0.4137(4) 0.8435(2) 0.0362(9) Uani 1 1 d . . . . .
N28 N 0.9720(5) 0.4406(3) 0.7556(2) 0.0353(8) Uani 1 1 d . . . . .
N29 N 0.9951(5) 0.3521(3) 0.7141(2) 0.0386(8) Uani 1 1 d . . . . .
C30 C 1.1501(6) 0.3462(4) 0.6771(3) 0.0450(11) Uani 1 1 d . . . . .
H30 H 1.202099 0.292057 0.643626 0.054 Uiso 1 1 calc R U . . .
C31 C 1.2277(6) 0.4309(4) 0.6940(3) 0.0455(11) Uani 1 1 d . . . . .
H31 H 1.338467 0.444454 0.674767 0.055 Uiso 1 1 calc R U . . .
C32 C 1.1116(6) 0.4891(4) 0.7434(3) 0.0419(10) Uani 1 1 d . . . . .
H32 H 1.125321 0.552124 0.765450 0.050 Uiso 1 1 calc R U . . .
N33 N 0.4628(5) 0.3333(3) 0.8392(2) 0.0388(8) Uani 1 1 d . . . . .
N34 N 0.5242(5) 0.2567(3) 0.7882(2) 0.0425(9) Uani 1 1 d . . . . .
C35 C 0.4081(7) 0.1930(5) 0.7978(3) 0.0498(12) Uani 1 1 d . . . . .
H35 H 0.415015 0.132008 0.769305 0.060 Uiso 1 1 calc R U . . .
C36 C 0.2740(7) 0.2252(5) 0.8544(3) 0.0582(14) Uani 1 1 d . . . . .
H36 H 0.177422 0.191056 0.871985 0.070 Uiso 1 1 calc R U . . .
C37 C 0.3114(7) 0.3163(5) 0.8792(3) 0.0510(12) Uani 1 1 d . . . . .
H37 H 0.244261 0.359425 0.917087 0.061 Uiso 1 1 calc R U . . .
N38 N 0.5577(6) 0.6682(4) 0.9238(3) 0.0493(10) Uani 1 1 d . . . . .
H38 H 0.482281 0.661178 0.965522 0.059 Uiso 1 1 calc R U . . .
C39 C 0.6093(8) 0.7686(4) 0.9037(3) 0.0563(14) Uani 1 1 d . . . . .
O40 O 0.7154(6) 0.7859(3) 0.8492(3) 0.0698(12) Uani 1 1 d . . . . .
C41 C 0.5181(10) 0.8553(5) 0.9554(5) 0.079(2) Uani 1 1 d . . . . .
H41A H 0.599055 0.894989 0.970575 0.118 Uiso 1 1 calc R U . . .
H41B H 0.455602 0.821055 1.001982 0.118 Uiso 1 1 calc R U . . .
H41C H 0.440808 0.905691 0.927175 0.118 Uiso 1 1 calc R U . . .
B42 B 0.7077(7) -0.0613(5) 0.3760(3) 0.0469(13) Uani 1 1 d D . . . .
F43A F 0.6524(10) 0.0360(4) 0.4098(3) 0.0739(19) Uani 0.67 1 d D . P B 1
F44A F 0.7681(9) -0.0442(6) 0.2990(3) 0.0609(15) Uani 0.67 1 d D . P B 1
F45A F 0.5744(6) -0.1188(5) 0.3855(4) 0.0706(15) Uani 0.67 1 d D . P B 1
F46A F 0.8301(6) -0.1250(4) 0.4160(3) 0.0523(11) Uani 0.67 1 d D . P B 1
F43B F 0.7355(15) 0.0391(9) 0.3953(7) 0.058(3) Uiso 0.33 1 d D . P B 2
F44B F 0.8093(19) -0.0818(12) 0.3044(7) 0.070(5) Uiso 0.33 1 d D . P B 2
F45B F 0.5465(15) -0.0595(14) 0.3661(10) 0.109(6) Uiso 0.33 1 d D . P B 2
F46B F 0.758(2) -0.1406(11) 0.4308(8) 0.095(5) Uiso 0.33 1 d D . P B 2
B47A B 0.1203(15) 0.6940(10) 0.9506(7) 0.048(4) Uiso 0.5 1 d D . P C 1
F48A F -0.0497(11) 0.7075(9) 0.9845(6) 0.078(4) Uiso 0.5 1 d D . P C 1
F49A F 0.1809(10) 0.7855(6) 0.9191(5) 0.081(2) Uiso 0.5 1 d D . P C 1
F50A F 0.1286(10) 0.6212(7) 0.8941(5) 0.073(2) Uiso 0.5 1 d D . P C 1
F51A F 0.2124(16) 0.6376(11) 1.0066(7) 0.089(7) Uiso 0.5 1 d D . P C 1
B47B B 0.0984(13) 0.6700(9) 0.9567(6) 0.044(3) Uiso 0.5 1 d D . P . .
F48B F 0.003(3) 0.7713(16) 0.9771(13) 0.103(10) Uiso 0.2 1 d D . P C 2
F49B F -0.021(3) 0.595(2) 0.9849(15) 0.151(13) Uiso 0.2 1 d D . P C 2
F50B F 0.1321(14) 0.6682(12) 0.8775(5) 0.026(2) Uiso 0.2 1 d D . P C 2
F51B F 0.2234(17) 0.6464(18) 1.0019(8) 0.018(4) Uiso 0.2 1 d D . P C 2
F48C F -0.0392(13) 0.7385(12) 0.9843(6) 0.042(3) Uiso 0.3 1 d D . P C 3
F49C F 0.095(2) 0.5642(10) 0.9511(10) 0.103(5) Uiso 0.3 1 d D . P C 3
F50C F 0.167(2) 0.7157(14) 0.8812(7) 0.100(5) Uiso 0.3 1 d D . P C 3
F51C F 0.2241(15) 0.6809(14) 1.0020(7) 0.064(5) Uiso 0.3 1 d D . P C 3
C52A C 0.555(2) 0.2087(10) 0.2662(8) 0.067(3) Uiso 0.5 1 d D . P D 1
H52A H 0.637842 0.215636 0.219428 0.100 Uiso 0.5 1 calc R U P D 1
H52B H 0.455093 0.186224 0.252815 0.100 Uiso 0.5 1 calc R U P D 1
H52C H 0.600962 0.154297 0.304325 0.100 Uiso 0.5 1 calc R U P D 1
C53A C 0.509(2) 0.3137(11) 0.2994(10) 0.052(5) Uiso 0.5 1 d D . P D 1
N54A N 0.480(2) 0.3987(12) 0.3201(12) 0.065(6) Uiso 0.5 1 d D . P D 1
C52B C 0.630(2) 0.2178(12) 0.2629(10) 0.079(4) Uiso 0.5 1 d D . P E 2
H52D H 0.564981 0.199236 0.225711 0.119 Uiso 0.5 1 calc R U P E 2
H52E H 0.640581 0.157941 0.303658 0.119 Uiso 0.5 1 calc R U P E 2
H52F H 0.740800 0.230124 0.235992 0.119 Uiso 0.5 1 calc R U P E 2
C53B C 0.545(2) 0.3159(13) 0.2976(11) 0.059(6) Uiso 0.5 1 d D . P E 2
N54B N 0.466(3) 0.3860(15) 0.3306(13) 0.082(8) Uiso 0.5 1 d D . P E 2

loop_
_atom_site_aniso_label
_atom_site_aniso_U_11
_atom_site_aniso_U_22
_atom_site_aniso_U_33
_atom_site_aniso_U_23
_atom_site_aniso_U_13
_atom_site_aniso_U_12
Fe1 0.0367(4) 0.0394(4) 0.0335(4) -0.0147(3) -0.0027(3) -0.0088(3)
N2 0.0297(18) 0.0328(17) 0.0292(16) -0.0042(13) -0.0047(13) -0.0075(13)
C3 0.029(2) 0.0312(19) 0.0293(19) -0.0035(15) -0.0043(15) -0.0062(15)
C4 0.039(2) 0.036(2) 0.0291(19) -0.0055(16) -0.0050(16) -0.0054(17)
C5 0.038(2) 0.029(2) 0.042(2) -0.0061(17) -0.0050(18) -0.0054(17)
C6 0.044(3) 0.034(2) 0.040(2) 0.0016(18) -0.0106(19) -0.0063(18)
C7 0.036(2) 0.039(2) 0.031(2) -0.0005(17) -0.0067(16) -0.0128(18)
N8 0.039(2) 0.0290(17) 0.0297(17) -0.0038(13) -0.0080(14) -0.0046(14)
N9 0.041(2) 0.0306(17) 0.0401(19) -0.0105(14) -0.0073(15) -0.0054(15)
C10 0.048(3) 0.030(2) 0.054(3) -0.0049(19) -0.009(2) -0.0026(19)
C11 0.065(4) 0.042(3) 0.049(3) 0.005(2) -0.023(2) -0.001(2)
C12 0.058(3) 0.040(2) 0.034(2) -0.0037(18) -0.013(2) -0.004(2)
N13 0.054(2) 0.048(2) 0.0318(18) 0.0033(16) -0.0154(16) -0.0236(18)
N14 0.045(2) 0.063(3) 0.0321(19) -0.0122(17) -0.0067(16) -0.0230(19)
N18 0.062(3) 0.0315(19) 0.045(2) -0.0089(16) -0.0098(19) -0.0056(17)
C19 0.061(3) 0.033(2) 0.061(3) -0.003(2) 0.002(3) -0.002(2)
O20 0.139(5) 0.036(2) 0.076(3) -0.002(2) -0.028(3) 0.012(2)
C21 0.077(4) 0.035(3) 0.088(5) -0.019(3) 0.002(3) -0.009(3)
N22 0.0327(19) 0.0383(18) 0.0331(17) -0.0109(14) -0.0043(14) -0.0050(14)
C23 0.034(2) 0.038(2) 0.033(2) -0.0058(17) -0.0044(16) -0.0046(17)
C24 0.037(2) 0.039(2) 0.041(2) -0.0115(18) -0.0036(18) -0.0059(18)
C25 0.043(3) 0.043(2) 0.037(2) -0.0137(19) -0.0040(19) -0.0019(19)
C26 0.035(2) 0.046(2) 0.032(2) -0.0091(18) -0.0015(17) -0.0012(18)
C27 0.030(2) 0.047(2) 0.032(2) -0.0080(18) -0.0014(16) -0.0058(18)
N28 0.034(2) 0.0337(18) 0.0382(19) -0.0092(14) -0.0031(15) -0.0047(14)
N29 0.034(2) 0.042(2) 0.040(2) -0.0145(16) 0.0005(15) -0.0059(15)
C30 0.037(3) 0.047(3) 0.045(3) -0.010(2) 0.007(2) 0.000(2)
C31 0.034(3) 0.046(3) 0.054(3) -0.002(2) 0.002(2) -0.009(2)
C32 0.040(3) 0.036(2) 0.051(3) -0.0039(19) -0.008(2) -0.0101(18)
N33 0.033(2) 0.049(2) 0.0356(19) -0.0112(16) 0.0005(15) -0.0110(16)
N34 0.039(2) 0.050(2) 0.042(2) -0.0144(17) -0.0059(16) -0.0112(17)
C35 0.050(3) 0.056(3) 0.049(3) -0.014(2) -0.008(2) -0.019(2)
C36 0.047(3) 0.078(4) 0.055(3) -0.005(3) -0.006(2) -0.029(3)
C37 0.039(3) 0.069(3) 0.044(3) -0.008(2) 0.004(2) -0.015(2)
N38 0.053(3) 0.048(2) 0.045(2) -0.0217(18) 0.0039(19) -0.0031(19)
C39 0.067(4) 0.046(3) 0.058(3) -0.022(2) -0.009(3) -0.004(2)
O40 0.080(3) 0.053(2) 0.074(3) -0.021(2) 0.011(2) -0.017(2)
C41 0.095(5) 0.053(3) 0.086(5) -0.035(3) 0.002(4) -0.001(3)
B42 0.045(3) 0.056(3) 0.044(3) -0.015(2) -0.007(2) -0.013(3)
F43A 0.118(6) 0.054(3) 0.053(3) -0.023(2) -0.026(4) 0.003(3)
F44A 0.073(4) 0.074(4) 0.039(3) -0.007(2) -0.007(2) -0.020(4)
F45A 0.035(3) 0.087(4) 0.091(4) -0.012(3) 0.005(2) -0.024(3)
F46A 0.036(3) 0.074(3) 0.047(2) -0.017(2) -0.006(2) -0.002(2)

loop_
_atom_type_symbol
_atom_type_description
_atom_type_scat_dispersion_real
_atom_type_scat_dispersion_imag
_atom_type_scat_source
C C 0.0181 0.0091 'International Tables Vol C Tables 4.2.6.8 and 6.1.1.4'
H H 0.0000 0.0000 'International Tables Vol C Tables 4.2.6.8 and 6.1.1.4'
N N 0.0311 0.0180 'International Tables Vol C Tables 4.2.6.8 and 6.1.1.4'
O O 0.0492 0.0322 'International Tables Vol C Tables 4.2.6.8 and 6.1.1.4'
Fe Fe -1.1336 3.1974 'International Tables Vol C Tables 4.2.6.8 and 6.1.1.4'
B B 0.0090 0.0039 'International Tables Vol C Tables 4.2.6.8 and 6.1.1.4'
F F 0.0727 0.0534 'International Tables Vol C Tables 4.2.6.8 and 6.1.1.4'

loop_
_geom_angle_atom_site_label_1
_geom_angle_atom_site_label_2
_geom_angle_atom_site_label_3
_geom_angle
_geom_angle_site_symmetry_1
_geom_angle_site_symmetry_3
_geom_angle_publ_flag
N2 Fe1 N9 73.34(13) . . ?
N2 Fe1 N14 73.65(14) . . ?
N2 Fe1 N22 168.66(14) . . ?
N2 Fe1 N29 117.18(14) . . ?
N2 Fe1 N34 96.89(14) . . ?
N9 Fe1 N34 94.85(15) . . ?
N14 Fe1 N9 146.96(14) . . ?
N14 Fe1 N29 100.98(15) . . ?
N14 Fe1 N34 87.74(16) . . ?
N22 Fe1 N9 111.34(14) . . ?
N22 Fe1 N14 100.89(14) . . ?
N22 Fe1 N29 73.30(14) . . ?
N22 Fe1 N34 72.71(14) . . ?
N29 Fe1 N9 95.14(14) . . ?
N29 Fe1 N34 145.92(14) . . ?
C3 N2 Fe1 121.7(3) . . ?
C7 N2 Fe1 121.3(3) . . ?
C7 N2 C3 116.9(4) . . ?
N2 C3 C4 124.1(4) . . ?
N2 C3 N8 112.5(3) . . ?
C4 C3 N8 123.4(4) . . ?
C3 C4 H4 121.1 . . ?
C3 C4 C5 117.8(4) . . ?
C5 C4 H4 121.1 . . ?
C4 C5 C6 119.5(4) . . ?
N18 C5 C4 117.1(4) . . ?
N18 C5 C6 123.5(4) . . ?
C5 C6 H6 121.7 . . ?
C7 C6 C5 116.6(4) . . ?
C7 C6 H6 121.7 . . ?
N2 C7 C6 125.1(4) . . ?
N2 C7 N13 112.4(4) . . ?
C6 C7 N13 122.5(4) . . ?
N9 N8 C3 118.2(3) . . ?
C12 N8 C3 130.4(4) . . ?
C12 N8 N9 111.3(4) . . ?
N8 N9 Fe1 114.2(3) . . ?
C10 N9 Fe1 141.0(3) . . ?
C10 N9 N8 104.7(4) . . ?
N9 C10 H10 124.3 . . ?
N9 C10 C11 111.4(4) . . ?
C11 C10 H10 124.3 . . ?
C10 C11 H11 127.2 . . ?
C12 C11 C10 105.7(4) . . ?
C12 C11 H11 127.2 . . ?
N8 C12 C11 106.9(4) . . ?
N8 C12 H12 126.5 . . ?
C11 C12 H12 126.5 . . ?
N14 N13 C7 118.5(4) . . ?
N14 N13 C17B 118.2(5) . . ?
C17A N13 C7 135.0(5) . . ?
C17A N13 N14 104.3(5) . . ?
C17B N13 C7 122.9(5) . . ?
N13 N14 Fe1 114.0(2) . . ?
C15A N14 Fe1 132.1(5) . . ?
C15A N14 N13 113.0(5) . . ?
C15B N14 Fe1 149.3(5) . . ?
C15B N14 N13 96.4(6) . . ?
N14 C15A H15A 127.3 . . ?
N14 C15A C16A 105.5(7) . . ?
C16A C15A H15A 127.3 . . ?
C15A C16A H16A 126.9 . . ?
C17A C16A C15A 106.2(8) . . ?
C17A C16A H16A 126.9 . . ?
N13 C17A C16A 110.9(7) . . ?
N13 C17A H17A 124.6 . . ?
C16A C17A H17A 124.6 . . ?
N14 C15B H15B 121.2 . . ?
N14 C15B C16B 117.7(9) . . ?
C16B C15B H15B 121.2 . . ?
C15B C16B H16B 127.5 . . ?
C17B C16B C15B 104.9(9) . . ?
C17B C16B H16B 127.5 . . ?
N13 C17B H17B 128.7 . . ?
C16B C17B N13 102.5(8) . . ?
C16B C17B H17B 128.7 . . ?
C5 N18 H18 116.0 . . ?
C19 N18 C5 128.0(5) . . ?
C19 N18 H18 116.0 . . ?
N18 C19 C21 114.1(5) . . ?
O20 C19 N18 123.4(5) . . ?
O20 C19 C21 122.5(5) . . ?
C19 C21 H21A 109.5 . . ?
C19 C21 H21B 109.5 . . ?
C19 C21 H21C 109.5 . . ?
H21A C21 H21B 109.5 . . ?
H21A C21 H21C 109.5 . . ?
H21B C21 H21C 109.5 . . ?
C23 N22 Fe1 121.2(3) . . ?
C27 N22 Fe1 121.8(3) . . ?
C27 N22 C23 116.9(4) . . ?
N22 C23 C24 124.8(4) . . ?
N22 C23 N28 112.2(4) . . ?
C24 C23 N28 123.0(4) . . ?
C23 C24 H24 121.7 . . ?
C23 C24 C25 116.5(4) . . ?
C25 C24 H24 121.7 . . ?
C24 C25 N38 122.4(4) . . ?
C26 C25 C24 120.4(4) . . ?
C26 C25 N38 117.2(4) . . ?
C25 C26 H26 121.5 . . ?
C27 C26 C25 116.9(4) . . ?
C27 C26 H26 121.5 . . ?
N22 C27 C26 124.4(4) . . ?
N22 C27 N33 112.5(4) . . ?
C26 C27 N33 123.1(4) . . ?
N29 N28 C23 118.5(4) . . ?
C32 N28 C23 130.6(4) . . ?
C32 N28 N29 110.8(4) . . ?
N28 N29 Fe1 114.6(3) . . ?
C30 N29 Fe1 139.9(3) . . ?
C30 N29 N28 105.3(4) . . ?
N29 C30 H30 124.6 . . ?
N29 C30 C31 110.9(4) . . ?
C31 C30 H30 124.6 . . ?
C30 C31 H31 127.2 . . ?
C32 C31 C30 105.6(4) . . ?
C32 C31 H31 127.2 . . ?
N28 C32 H32 126.3 . . ?
C31 C32 N28 107.3(4) . . ?
C31 C32 H32 126.3 . . ?
N34 N33 C27 117.9(4) . . ?
C37 N33 C27 130.5(4) . . ?
C37 N33 N34 111.6(4) . . ?
N33 N34 Fe1 114.7(3) . . ?
C35 N34 Fe1 140.2(4) . . ?
C35 N34 N33 104.3(4) . . ?
N34 C35 H35 123.9 . . ?
N34 C35 C36 112.3(5) . . ?
C36 C35 H35 123.9 . . ?
C35 C36 H36 127.4 . . ?
C37 C36 C35 105.1(5) . . ?
C37 C36 H36 127.4 . . ?
N33 C37 C36 106.7(5) . . ?
N33 C37 H37 126.6 . . ?
C36 C37 H37 126.6 . . ?
C25 N38 H38 117.4 . . ?
C39 N38 C25 125.1(4) . . ?
C39 N38 H38 117.4 . . ?
N38 C39 C41 114.0(5) . . ?
O40 C39 N38 122.7(5) . . ?
O40 C39 C41 123.2(6) . . ?
C39 C41 H41A 109.5 . . ?
C39 C41 H41B 109.5 . . ?
C39 C41 H41C 109.5 . . ?
H41A C41 H41B 109.5 . . ?
H41A C41 H41C 109.5 . . ?
H41B C41 H41C 109.5 . . ?
F43A B42 F46A 109.8(5) . . ?
F44A B42 F43A 111.8(6) . . ?
F44A B42 F45A 109.5(5) . . ?
F44A B42 F46A 110.8(5) . . ?
F45A B42 F43A 108.0(6) . . ?
F45A B42 F46A 106.8(5) . . ?
F43B B42 F44B 107.5(8) . . ?
F45B B42 F43B 111.7(9) . . ?
F45B B42 F44B 107.3(10) . . ?
F45B B42 F46B 113.2(10) . . ?
F46B B42 F43B 108.9(9) . . ?
F46B B42 F44B 108.0(9) . . ?
F49A B47A F48A 115.6(10) . . ?
F49A B47A F50A 111.3(10) . . ?
F49A B47A F51A 112.0(11) . . ?
F50A B47A F48A 103.6(9) . . ?
F51A B47A F48A 107.8(10) . . ?
F51A B47A F50A 105.8(10) . . ?
F48B B47B F49B 101.5(13) . . ?
F50B B47B F48B 110.4(12) . . ?
F50B B47B F49B 106.6(12) . . ?
F50B B47B F51B 121.7(10) . . ?
F51B B47B F48B 107.5(12) . . ?
F51B B47B F49B 107.3(13) . . ?
F48C B47B F50C 108.1(10) . . ?
F48C B47B F51C 105.7(10) . . ?
F49C B47B F48C 122.6(12) . . ?
F49C B47B F50C 107.2(11) . . ?
F49C B47B F51C 109.7(11) . . ?
F50C B47B F51C 101.5(10) . . ?
H52A C52A H52B 109.5 . . ?
H52A C52A H52C 109.5 . . ?
H52B C52A H52C 109.5 . . ?
C53A C52A H52A 109.5 . . ?
C53A C52A H52B 109.5 . . ?
C53A C52A H52C 109.5 . . ?
N54A C53A C52A 175(2) . . ?
H52D C52B H52E 109.5 . . ?
H52D C52B H52F 109.5 . . ?
H52E C52B H52F 109.5 . . ?
C53B C52B H52D 109.5 . . ?
C53B C52B H52E 109.5 . . ?
C53B C52B H52F 109.5 . . ?
N54B C53B C52B 172(2) . . ?

loop_
_geom_bond_atom_site_label_1
_geom_bond_atom_site_label_2
_geom_bond_distance
_geom_bond_site_symmetry_2
_geom_bond_publ_flag
Fe1 N2 2.111(3) . ?
Fe1 N9 2.195(4) . ?
Fe1 N14 2.178(4) . ?
Fe1 N22 2.125(3) . ?
Fe1 N29 2.180(4) . ?
Fe1 N34 2.196(4) . ?
N2 C3 1.336(5) . ?
N2 C7 1.331(6) . ?
C3 C4 1.364(6) . ?
C3 N8 1.412(5) . ?
C4 H4 0.9500 . ?
C4 C5 1.395(6) . ?
C5 C6 1.405(6) . ?
C5 N18 1.388(6) . ?
C6 H6 0.9500 . ?
C6 C7 1.369(6) . ?
C7 N13 1.409(5) . ?
N8 N9 1.372(5) . ?
N8 C12 1.353(6) . ?
N9 C10 1.319(6) . ?
C10 H10 0.9500 . ?
C10 C11 1.402(7) . ?
C11 H11 0.9500 . ?
C11 C12 1.357(7) . ?
C12 H12 0.9500 . ?
N13 N14 1.368(6) . ?
N13 C17A 1.346(7) . ?
N13 C17B 1.388(8) . ?
N14 C15A 1.322(7) . ?
N14 C15B 1.341(8) . ?
C15A H15A 0.9500 . ?
C15A C16A 1.407(9) . ?
C16A H16A 0.9500 . ?
C16A C17A 1.368(9) . ?
C17A H17A 0.9500 . ?
C15B H15B 0.9500 . ?
C15B C16B 1.387(9) . ?
C16B H16B 0.9500 . ?
C16B C17B 1.360(9) . ?
C17B H17B 0.9500 . ?
N18 H18 0.8800 . ?
N18 C19 1.370(7) . ?
C19 O20 1.204(8) . ?
C19 C21 1.504(8) . ?
C21 H21A 0.9800 . ?
C21 H21B 0.9800 . ?
C21 H21C 0.9800 . ?
N22 C23 1.340(6) . ?
N22 C27 1.328(6) . ?
C23 C24 1.370(6) . ?
C23 N28 1.408(6) . ?
C24 H24 0.9500 . ?
C24 C25 1.395(7) . ?
C25 C26 1.394(7) . ?
C25 N38 1.399(6) . ?
C26 H26 0.9500 . ?
C26 C27 1.376(6) . ?
C27 N33 1.411(6) . ?
N28 N29 1.368(5) . ?
N28 C32 1.357(6) . ?
N29 C30 1.322(6) . ?
C30 H30 0.9500 . ?
C30 C31 1.407(7) . ?
C31 H31 0.9500 . ?
C31 C32 1.355(7) . ?
C32 H32 0.9500 . ?
N33 N34 1.366(5) . ?
N33 C37 1.355(6) . ?
N34 C35 1.318(6) . ?
C35 H35 0.9500 . ?
C35 C36 1.392(8) . ?
C36 H36 0.9500 . ?
C36 C37 1.365(8) . ?
C37 H37 0.9500 . ?
N38 H38 0.8800 . ?
N38 C39 1.381(7) . ?
C39 O40 1.204(7) . ?
C39 C41 1.517(7) . ?
C41 H41A 0.9800 . ?
C41 H41B 0.9800 . ?
C41 H41C 0.9800 . ?
B42 F43A 1.395(7) . ?
B42 F44A 1.362(7) . ?
B42 F45A 1.382(7) . ?
B42 F46A 1.417(7) . ?
B42 F43B 1.403(11) . ?
B42 F44B 1.410(12) . ?
B42 F45B 1.364(12) . ?
B42 F46B 1.368(12) . ?
B47A F48A 1.413(13) . ?
B47A F49A 1.345(13) . ?
B47A F50A 1.410(12) . ?
B47A F51A 1.404(13) . ?
B47B F48B 1.433(15) . ?
B47B F49B 1.446(15) . ?
B47B F50B 1.373(12) . ?
B47B F51B 1.381(12) . ?
B47B F48C 1.361(12) . ?
B47B F49C 1.346(14) . ?
B47B F50C 1.440(14) . ?
B47B F51C 1.442(13) . ?
C52A H52A 0.9800 . ?
C52A H52B 0.9800 . ?
C52A H52C 0.9800 . ?
C52A C53A 1.469(13) . ?
C53A N54A 1.141(13) . ?
C52B H52D 0.9800 . ?
C52B H52E 0.9800 . ?
C52B H52F 0.9800 . ?
C52B C53B 1.458(14) . ?
C53B N54B 1.155(14) . ?

loop_
_geom_hbond_atom_site_label_D
_geom_hbond_atom_site_label_H
_geom_hbond_atom_site_label_A
_geom_hbond_distance_DH
_geom_hbond_distance_HA
_geom_hbond_distance_DA
_geom_hbond_angle_DHA
_geom_hbond_site_symmetry_A
_geom_hbond_publ_flag
N18 H18 F46A 0.88 1.99 2.854(6) 168.5 . yes
N18 H18 F46B 0.88 1.93 2.808(14) 171.4 . yes
N38 H38 F51A 0.88 2.27 3.019(14) 143.3 . yes
N38 H38 F51B 0.88 2.15 2.892(18) 142.2 . yes
N38 H38 F51C 0.88 2.09 2.837(14) 141.7 . yes

loop_
_geom_torsion_atom_site_label_1
_geom_torsion_atom_site_label_2
_geom_torsion_atom_site_label_3
_geom_torsion_atom_site_label_4
_geom_torsion
_geom_torsion_site_symmetry_1
_geom_torsion_site_symmetry_2
_geom_torsion_site_symmetry_3
_geom_torsion_site_symmetry_4
_geom_torsion_publ_flag
Fe1 N2 C3 C4 -179.5(3) . . . . ?
Fe1 N2 C3 N8 0.0(5) . . . . ?
Fe1 N2 C7 C6 178.5(4) . . . . ?
Fe1 N2 C7 N13 -0.6(5) . . . . ?
Fe1 N9 C10 C11 -174.8(4) . . . . ?
Fe1 N14 C15A C16A 167.0(6) . . . . ?
Fe1 N14 C15B C16B -171.0(7) . . . . ?
Fe1 N22 C23 C24 176.3(4) . . . . ?
Fe1 N22 C23 N28 -3.1(5) . . . . ?
Fe1 N22 C27 C26 -176.9(4) . . . . ?
Fe1 N22 C27 N33 1.7(5) . . . . ?
Fe1 N29 C30 C31 -175.7(4) . . . . ?
Fe1 N34 C35 C36 167.2(4) . . . . ?
N2 C3 C4 C5 1.8(7) . . . . ?
N2 C3 N8 N9 0.7(5) . . . . ?
N2 C3 N8 C12 -175.6(4) . . . . ?
N2 C7 N13 N14 1.6(6) . . . . ?
N2 C7 N13 C17A 161.8(8) . . . . ?
N2 C7 N13 C17B -171.2(7) . . . . ?
C3 N2 C7 C6 0.0(7) . . . . ?
C3 N2 C7 N13 -179.2(4) . . . . ?
C3 C4 C5 C6 -1.6(7) . . . . ?
C3 C4 C5 N18 177.9(4) . . . . ?
C3 N8 N9 Fe1 -1.0(5) . . . . ?
C3 N8 N9 C10 -177.7(4) . . . . ?
C3 N8 C12 C11 177.2(5) . . . . ?
C4 C3 N8 N9 -179.8(4) . . . . ?
C4 C3 N8 C12 3.9(7) . . . . ?
C4 C5 C6 C7 0.7(7) . . . . ?
C4 C5 N18 C19 179.3(5) . . . . ?
C5 C6 C7 N2 0.1(7) . . . . ?
C5 C6 C7 N13 179.2(4) . . . . ?
C5 N18 C19 O20 -2.7(10) . . . . ?
C5 N18 C19 C21 177.0(5) . . . . ?
C6 C5 N18 C19 -1.1(8) . . . . ?
C6 C7 N13 N14 -177.5(4) . . . . ?
C6 C7 N13 C17A -17.4(11) . . . . ?
C6 C7 N13 C17B 9.6(9) . . . . ?
C7 N2 C3 C4 -1.0(6) . . . . ?
C7 N2 C3 N8 178.5(4) . . . . ?
C7 N13 N14 Fe1 -1.8(5) . . . . ?
C7 N13 N14 C15A 168.8(6) . . . . ?
C7 N13 N14 C15B -178.1(6) . . . . ?
C7 N13 C17A C16A -165.7(7) . . . . ?
C7 N13 C17B C16B 178.6(7) . . . . ?
N8 C3 C4 C5 -177.6(4) . . . . ?
N8 N9 C10 C11 0.5(6) . . . . ?
N9 N8 C12 C11 0.7(6) . . . . ?
N9 C10 C11 C12 -0.1(7) . . . . ?
C10 C11 C12 N8 -0.4(6) . . . . ?
C12 N8 N9 Fe1 176.0(3) . . . . ?
C12 N8 N9 C10 -0.7(5) . . . . ?
N13 N14 C15A C16A -1.6(10) . . . . ?
N13 N14 C15B C16B 2.3(11) . . . . ?
N14 N13 C17A C16A -3.6(10) . . . . ?
N14 N13 C17B C16B 5.7(11) . . . . ?
N14 C15A C16A C17A -0.7(12) . . . . ?
N14 C15B C16B C17B 0.8(15) . . . . ?
C15A C16A C17A N13 2.7(12) . . . . ?
C17A N13 N14 Fe1 -167.5(5) . . . . ?
C17A N13 N14 C15A 3.2(8) . . . . ?
C15B C16B C17B N13 -3.5(12) . . . . ?
C17B N13 N14 Fe1 171.4(6) . . . . ?
C17B N13 N14 C15B -4.9(9) . . . . ?
N18 C5 C6 C7 -178.8(4) . . . . ?
N22 C23 C24 C25 0.4(7) . . . . ?
N22 C23 N28 N29 4.4(6) . . . . ?
N22 C23 N28 C32 -176.9(4) . . . . ?
N22 C27 N33 N34 -6.0(6) . . . . ?
N22 C27 N33 C37 172.7(5) . . . . ?
C23 N22 C27 C26 1.3(7) . . . . ?
C23 N22 C27 N33 179.9(4) . . . . ?
C23 C24 C25 C26 1.6(7) . . . . ?
C23 C24 C25 N38 -178.2(4) . . . . ?
C23 N28 N29 Fe1 -3.7(5) . . . . ?
C23 N28 N29 C30 179.6(4) . . . . ?
C23 N28 C32 C31 -179.4(5) . . . . ?
C24 C23 N28 N29 -175.0(4) . . . . ?
C24 C23 N28 C32 3.6(7) . . . . ?
C24 C25 C26 C27 -2.1(7) . . . . ?
C24 C25 N38 C39 29.1(8) . . . . ?
C25 C26 C27 N22 0.6(7) . . . . ?
C25 C26 C27 N33 -177.8(4) . . . . ?
C25 N38 C39 O40 -2.4(10) . . . . ?
C25 N38 C39 C41 176.5(6) . . . . ?
C26 C25 N38 C39 -150.7(5) . . . . ?
C26 C27 N33 N34 172.6(4) . . . . ?
C26 C27 N33 C37 -8.7(8) . . . . ?
C27 N22 C23 C24 -1.9(7) . . . . ?
C27 N22 C23 N28 178.7(4) . . . . ?
C27 N33 N34 Fe1 7.3(5) . . . . ?
C27 N33 N34 C35 179.0(4) . . . . ?
C27 N33 C37 C36 -177.9(5) . . . . ?
N28 C23 C24 C25 179.8(4) . . . . ?
N28 N29 C30 C31 -0.4(6) . . . . ?
N29 N28 C32 C31 -0.7(5) . . . . ?
N29 C30 C31 C32 0.0(6) . . . . ?
C30 C31 C32 N28 0.4(6) . . . . ?
C32 N28 N29 Fe1 177.4(3) . . . . ?
C32 N28 N29 C30 0.7(5) . . . . ?
N33 N34 C35 C36 -0.9(6) . . . . ?
N34 N33 C37 C36 0.9(6) . . . . ?
N34 C35 C36 C37 1.4(7) . . . . ?
C35 C36 C37 N33 -1.3(6) . . . . ?
C37 N33 N34 Fe1 -171.6(3) . . . . ?
C37 N33 N34 C35 0.0(6) . . . . ?
N38 C25 C26 C27 177.7(4) . . . . ?

loop_
_twin_individual_id
_twin_individual_mass_fraction_refined
1 0.603(4)
2 0.397(4)
